data_7100632
loop_
_publ_author_name
'Judith A. K. Howard'
'Garry J. McIntyre'
'Jesse L. C. Rowsell'
'Elinor Spencer'
'Omar Yaghi'

_publ_section_title
;
Determination of the Hydrogen Absorption Sites in
Zn4O(1,4-benzenedicarboxylate) by Single Crystal Neutron Diffraction
;
_journal_name_full 'Chemical Communications'
_journal_paper_doi 10.1039/b511941c
_journal_year 2006
_chemical_formula_moiety 'C24 H12 O13 Zn4'
_chemical_formula_sum 'C24 H12 O13 Zn4'
_chemical_formula_weight 768.00
_chemical_name_common 'Hydrogen-Loaded Zn4O(1,4-Benzenedicarboxylate)'
_space_group_IT_number 225
_space_group_name_Hall '-F 4 2 3'
_space_group_name_H-M_alt 'F m -3 m'
_symmetry_cell_setting cubic
_symmetry_space_group_name_Hall '-F 4 2 3'
_symmetry_space_group_name_H-M 'F m -3 m'
_cell_angle_alpha 90.00
_cell_angle_beta 90.00
_cell_angle_gamma 90.00
_cell_formula_units_Z 8
_cell_length_a 25.856(3)
_cell_length_b 25.856(3)
_cell_length_c 25.856(3)
_cell_measurement_temperature 120(2)
_cell_volume 17286(3)
_diffrn_ambient_temperature 120(2)
_exptl_crystal_density_diffrn 0.590
_cod_depositor_comments
;
The following automatic conversions were performed:
'_symmetry_cell_setting' value 'Cubic' changed to 'cubic' according to
'/home/saulius/struct/CIF-dictionaries/cif_core.dic' dictionary named
'cif_core.dic' version 2.4.1 from 2010-06-29.

Automatic conversion script
Id: cif_fix_enum 1527 2010-12-29 10:47:43Z saulius 
;
_cod_database_code 7100632

loop_
_symmetry_equiv_pos_as_xyz
'x, y, z'
'-x, -y, z'
'-x, y, -z'
'x, -y, -z'
'z, x, y'
'z, -x, -y'
'-z, -x, y'
'-z, x, -y'
'y, z, x'
'-y, z, -x'
'y, -z, -x'
'-y, -z, x'
'y, x, -z'
'-y, -x, -z'
'y, -x, z'
'-y, x, z'
'x, z, -y'
'-x, z, y'
'-x, -z, -y'
'x, -z, y'
'z, y, -x'
'z, -y, x'
'-z, y, x'
'-z, -y, -x'
'x, y+1/2, z+1/2'
'-x, -y+1/2, z+1/2'
'-x, y+1/2, -z+1/2'
'x, -y+1/2, -z+1/2'
'z, x+1/2, y+1/2'
'z, -x+1/2, -y+1/2'
'-z, -x+1/2, y+1/2'
'-z, x+1/2, -y+1/2'
'y, z+1/2, x+1/2'
'-y, z+1/2, -x+1/2'
'y, -z+1/2, -x+1/2'
'-y, -z+1/2, x+1/2'
'y, x+1/2, -z+1/2'
'-y, -x+1/2, -z+1/2'
'y, -x+1/2, z+1/2'
'-y, x+1/2, z+1/2'
'x, z+1/2, -y+1/2'
'-x, z+1/2, y+1/2'
'-x, -z+1/2, -y+1/2'
'x, -z+1/2, y+1/2'
'z, y+1/2, -x+1/2'
'z, -y+1/2, x+1/2'
'-z, y+1/2, x+1/2'
'-z, -y+1/2, -x+1/2'
'x+1/2, y, z+1/2'
'-x+1/2, -y, z+1/2'
'-x+1/2, y, -z+1/2'
'x+1/2, -y, -z+1/2'
'z+1/2, x, y+1/2'
'z+1/2, -x, -y+1/2'
'-z+1/2, -x, y+1/2'
'-z+1/2, x, -y+1/2'
'y+1/2, z, x+1/2'
'-y+1/2, z, -x+1/2'
'y+1/2, -z, -x+1/2'
'-y+1/2, -z, x+1/2'
'y+1/2, x, -z+1/2'
'-y+1/2, -x, -z+1/2'
'y+1/2, -x, z+1/2'
'-y+1/2, x, z+1/2'
'x+1/2, z, -y+1/2'
'-x+1/2, z, y+1/2'
'-x+1/2, -z, -y+1/2'
'x+1/2, -z, y+1/2'
'z+1/2, y, -x+1/2'
'z+1/2, -y, x+1/2'
'-z+1/2, y, x+1/2'
'-z+1/2, -y, -x+1/2'
'x+1/2, y+1/2, z'
'-x+1/2, -y+1/2, z'
'-x+1/2, y+1/2, -z'
'x+1/2, -y+1/2, -z'
'z+1/2, x+1/2, y'
'z+1/2, -x+1/2, -y'
'-z+1/2, -x+1/2, y'
'-z+1/2, x+1/2, -y'
'y+1/2, z+1/2, x'
'-y+1/2, z+1/2, -x'
'y+1/2, -z+1/2, -x'
'-y+1/2, -z+1/2, x'
'y+1/2, x+1/2, -z'
'-y+1/2, -x+1/2, -z'
'y+1/2, -x+1/2, z'
'-y+1/2, x+1/2, z'
'x+1/2, z+1/2, -y'
'-x+1/2, z+1/2, y'
'-x+1/2, -z+1/2, -y'
'x+1/2, -z+1/2, y'
'z+1/2, y+1/2, -x'
'z+1/2, -y+1/2, x'
'-z+1/2, y+1/2, x'
'-z+1/2, -y+1/2, -x'
'-x, -y, -z'
'x, y, -z'
'x, -y, z'
'-x, y, z'
'-z, -x, -y'
'-z, x, y'
'z, x, -y'
'z, -x, y'
'-y, -z, -x'
'y, -z, x'
'-y, z, x'
'y, z, -x'
'-y, -x, z'
'y, x, z'
'-y, x, -z'
'y, -x, -z'
'-x, -z, y'
'x, -z, -y'
'x, z, y'
'-x, z, -y'
'-z, -y, x'
'-z, y, -x'
'z, -y, -x'
'z, y, x'
'-x, -y+1/2, -z+1/2'
'x, y+1/2, -z+1/2'
'x, -y+1/2, z+1/2'
'-x, y+1/2, z+1/2'
'-z, -x+1/2, -y+1/2'
'-z, x+1/2, y+1/2'
'z, x+1/2, -y+1/2'
'z, -x+1/2, y+1/2'
'-y, -z+1/2, -x+1/2'
'y, -z+1/2, x+1/2'
'-y, z+1/2, x+1/2'
'y, z+1/2, -x+1/2'
'-y, -x+1/2, z+1/2'
'y, x+1/2, z+1/2'
'-y, x+1/2, -z+1/2'
'y, -x+1/2, -z+1/2'
'-x, -z+1/2, y+1/2'
'x, -z+1/2, -y+1/2'
'x, z+1/2, y+1/2'
'-x, z+1/2, -y+1/2'
'-z, -y+1/2, x+1/2'
'-z, y+1/2, -x+1/2'
'z, -y+1/2, -x+1/2'
'z, y+1/2, x+1/2'
'-x+1/2, -y, -z+1/2'
'x+1/2, y, -z+1/2'
'x+1/2, -y, z+1/2'
'-x+1/2, y, z+1/2'
'-z+1/2, -x, -y+1/2'
'-z+1/2, x, y+1/2'
'z+1/2, x, -y+1/2'
'z+1/2, -x, y+1/2'
'-y+1/2, -z, -x+1/2'
'y+1/2, -z, x+1/2'
'-y+1/2, z, x+1/2'
'y+1/2, z, -x+1/2'
'-y+1/2, -x, z+1/2'
'y+1/2, x, z+1/2'
'-y+1/2, x, -z+1/2'
'y+1/2, -x, -z+1/2'
'-x+1/2, -z, y+1/2'
'x+1/2, -z, -y+1/2'
'x+1/2, z, y+1/2'
'-x+1/2, z, -y+1/2'
'-z+1/2, -y, x+1/2'
'-z+1/2, y, -x+1/2'
'z+1/2, -y, -x+1/2'
'z+1/2, y, x+1/2'
'-x+1/2, -y+1/2, -z'
'x+1/2, y+1/2, -z'
'x+1/2, -y+1/2, z'
'-x+1/2, y+1/2, z'
'-z+1/2, -x+1/2, -y'
'-z+1/2, x+1/2, y'
'z+1/2, x+1/2, -y'
'z+1/2, -x+1/2, y'
'-y+1/2, -z+1/2, -x'
'y+1/2, -z+1/2, x'
'-y+1/2, z+1/2, x'
'y+1/2, z+1/2, -x'
'-y+1/2, -x+1/2, z'
'y+1/2, x+1/2, z'
'-y+1/2, x+1/2, -z'
'y+1/2, -x+1/2, -z'
'-x+1/2, -z+1/2, y'
'x+1/2, -z+1/2, -y'
'x+1/2, z+1/2, y'
'-x+1/2, z+1/2, -y'
'-z+1/2, -y+1/2, x'
'-z+1/2, y+1/2, -x'
'z+1/2, -y+1/2, -x'
'z+1/2, y+1/2, x'

loop_
_atom_site_label
_atom_site_type_symbol
_atom_site_fract_x
_atom_site_fract_y
_atom_site_fract_z
_atom_site_U_iso_or_equiv
_atom_site_adp_type
_atom_site_occupancy
_atom_site_symmetry_multiplicity
_atom_site_calc_flag
_atom_site_refinement_flags
_atom_site_disorder_assembly
_atom_site_disorder_group
Zn1 Zn 0.2933(4) 0.2933(4) 0.2067(4) 0.021(4) Uiso 1 6 d S . .
O1 O 0.2500 0.2500 0.2500 0.026(9) Uiso 1 24 d S . .
O2 O 0.2805(3) 0.3657(4) 0.2195(3) 0.037(3) Uiso 1 2 d S . .
C1 C 0.2500 0.3893(5) 0.2500 0.024(3) Uiso 1 4 d S . .
C2 C 0.2500 0.4458(5) 0.2500 0.028(3) Uiso 1 4 d S . .
C3 C 0.2826(3) 0.4730(3) 0.2174(3) 0.031(2) Uiso 1 2 d S . .
H3 H 0.1934(7) 0.0494(9) 0.1934(7) 0.067(6) Uiso 1 2 d S . .

loop_
_geom_bond_atom_site_label_1
_geom_bond_atom_site_label_2
_geom_bond_distance
_geom_bond_site_symmetry_2
_geom_bond_publ_flag
O2 C1 1.272(12) . ?
C1 O2 1.272(12) 51 ?
C1 C2 1.46(2) . ?
C2 C3 1.383(11) 51 ?
C2 C3 1.383(11) . ?
C3 C3 1.399(17) 99_565 ?
